data_4344529
loop_
_publ_author_name
'Niewa, R.'
'Hochrein, O.'
'Schnelle, W.'
'Wagner, F.R.'
'Kniep, R.'

_publ_section_title
;
 Li~24~[MnN~3~]~3~N~2~ and Li~5~[(Li~1-x~Mn~x~)N]~3~, Two Intermediates in
 the Decomposition Path of Li~7~[MnN~4~] to Li~2~[(Li~1-x~Mn~x~)N]:
 An Experimental and Theoretical Study
;
_journal_coden_ASTM INOCAJ
_journal_issue 20
_journal_name_full 'Inorganic Chemistry'
_journal_page_first 5215
_journal_page_last 5222
_journal_paper_doi 10.1021/ic010412o
_journal_volume 40
_journal_year 2001
_chemical_formula_sum 'Li24 Mn3 N10.86'
_chemical_name_systematic 'Li24 (Mn N3)3 N1.86'
_space_group_IT_number 163
_symmetry_space_group_name_Hall '-P 3 2c'
_symmetry_space_group_name_H-M 'P -3 1 c'
_cell_angle_alpha 90
_cell_angle_beta 90
_cell_angle_gamma 120
_cell_formula_units_Z 1
_cell_length_a 5.8258
_cell_length_b 5.8258
_cell_length_c 17.841
_cell_volume 524.398
_citation_journal_id_ASTM INOCAJ
_cod_duplicate_entry 4320310
_cod_data_source_file Niewa_INOCAJ_2001_303.cif
_cod_data_source_block Li24Mn3N10.86
_cod_original_cell_volume 524.3979
_cod_database_code 4344529

loop_
_symmetry_equiv_pos_as_xyz
x,y,z
-y,x-y,z
-x+y,-x,z
-y,-x,-z+1/2
x,x-y,-z+1/2
-x+y,y,-z+1/2
-x,-y,-z
y,-x+y,-z
x-y,x,-z
y,x,z-1/2
-x,-x+y,z-1/2
x-y,-y,z-1/2

loop_
_atom_site_label
_atom_site_type_symbol
_atom_site_fract_x
_atom_site_fract_y
_atom_site_fract_z
_atom_site_occupancy
_atom_site_U_iso_or_equiv
Li1 Li+1 -0.3012 0.0632 0.53763 0.75 0.0
N1 N-3 0.0358 0.3591 0.58451 0.75 0.0
Li3 Li+1 -0.3333 0.3333 0.6328 0.75 0.0
N2 N-3 -0.3333 0.3333 0.75 0.75 0.0
Li2 Li+1 -0.0185 1.3352 0.70287 0.75 0.0
Mn1 Mn+2 0.3333 0.6667 0.60032 0.75 0.0
N3 N-3 0 0 0.75 0.1785 0.0
Li4 Li+1 0 0 0.615 0.75 0.0
